data_4347432
loop_
_publ_author_name
'Chen, Zhao-Yi'
'L\"u, Jing-Hua'
'Yu, Kai'
'Zhang, He'
'Wang, Lu'
'Wang, Chun-Mei'
'Zhou, Bai-Bin'

_publ_section_title
;
 Nonclassical Phosphomolybdates with Different Degrees of Reduction:
 Syntheses and Structural and Photo/Electrocatalytic Properties.
;
_journal_issue 17
_journal_name_full 'Inorganic chemistry'
_journal_page_first 8309
_journal_page_last 8320
_journal_paper_doi 10.1021/acs.inorgchem.6b00158
_journal_volume 55
_journal_year 2016
_chemical_formula_moiety 'C40 H54 Mn Mo18 N40 O84 P6 Sr'
_chemical_formula_sum 'C40 H54 Mn Mo18 N40 O84 P6 Sr'
_chemical_formula_weight 4494.53
_space_group_IT_number 2
_space_group_name_Hall '-P 1'
_space_group_name_H-M_alt 'P -1'
_symmetry_cell_setting triclinic
_symmetry_space_group_name_Hall '-P 1'
_symmetry_space_group_name_H-M 'P -1'
_atom_sites_solution_hydrogens geom
_atom_sites_solution_primary direct
_atom_sites_solution_secondary difmap
_audit_creation_method SHELXL-97
_cell_angle_alpha 89.543(7)
_cell_angle_beta 74.209(7)
_cell_angle_gamma 76.897(7)
_cell_formula_units_Z 2
_cell_length_a 16.645(7)
_cell_length_b 18.268(8)
_cell_length_c 23.747(10)
_cell_measurement_reflns_used 38975
_cell_measurement_temperature 293(2)
_cell_measurement_theta_max 27.40
_cell_measurement_theta_min 1.15
_cell_volume 6756(5)
_computing_cell_refinement 'Bruker SMART'
_computing_data_collection 'Bruker SMART'
_computing_data_reduction 'Bruker SAINT'
_computing_molecular_graphics 'Bruker SHELXTL'
_computing_publication_material 'Bruker SHELXTL'
_computing_structure_refinement 'SHELXL-97 (Sheldrick, 1997)'
_computing_structure_solution 'SHELXS-97 (Sheldrick, 1990)'
_diffrn_ambient_temperature 293(2)
_diffrn_measured_fraction_theta_full 0.980
_diffrn_measured_fraction_theta_max 0.980
_diffrn_measurement_device_type 'CCD area detector'
_diffrn_measurement_method 'phi and omega scans'
_diffrn_radiation_monochromator graphite
_diffrn_radiation_source 'fine-focus sealed tube'
_diffrn_radiation_type MoK\a
_diffrn_radiation_wavelength 0.71073
_diffrn_reflns_av_R_equivalents 0.0328
_diffrn_reflns_av_sigmaI/netI 0.0840
_diffrn_reflns_limit_h_max 17
_diffrn_reflns_limit_h_min -21
_diffrn_reflns_limit_k_max 23
_diffrn_reflns_limit_k_min -23
_diffrn_reflns_limit_l_max 22
_diffrn_reflns_limit_l_min -30
_diffrn_reflns_number 38975
_diffrn_reflns_theta_full 27.40
_diffrn_reflns_theta_max 27.40
_diffrn_reflns_theta_min 1.15
_exptl_absorpt_coefficient_mu 2.270
_exptl_absorpt_correction_T_max 0.5283
_exptl_absorpt_correction_T_min 0.4576
_exptl_absorpt_correction_type multi-scan
_exptl_absorpt_process_details SADABS
_exptl_crystal_colour black
_exptl_crystal_density_diffrn 2.209
_exptl_crystal_density_method 'not measured'
_exptl_crystal_description block
_exptl_crystal_F_000 4310
_exptl_crystal_size_max 0.26
_exptl_crystal_size_mid 0.24
_exptl_crystal_size_min 0.20
_platon_squeeze_details ' ? '
_refine_diff_density_max 2.581
_refine_diff_density_min -2.397
_refine_diff_density_rms 0.342
_refine_ls_extinction_method none
_refine_ls_goodness_of_fit_ref 1.055
_refine_ls_hydrogen_treatment constr
_refine_ls_matrix_type full
_refine_ls_number_parameters 1714
_refine_ls_number_reflns 28585
_refine_ls_number_restraints 57
_refine_ls_restrained_S_all 1.024
_refine_ls_R_factor_all 0.0950
_refine_ls_R_factor_gt 0.0796
_refine_ls_shift/su_max 0.001
_refine_ls_shift/su_mean 0.000
_refine_ls_structure_factor_coef Fsqd
_refine_ls_weighting_details 'calc w=1/[\s^2^(Fo^2^)+(0.1716P)^2^+43.1576P] where P=(Fo^2^+2Fc^2^)/3'
_refine_ls_weighting_scheme calc
_refine_ls_wR_factor_gt 0.1031
_refine_ls_wR_factor_ref 0.1194
_reflns_number_gt 17880
_reflns_number_total 29785
_reflns_threshold_expression >2sigma(I)
_cod_data_source_file ic6b00158_si_002.cif
_cod_data_source_block test_0m
_cod_depositor_comments
;
The following automatic conversions were performed:

data item '_symmetry_cell_setting' value 'Triclinic' was changed to
'triclinic' in accordance with the
/home/saulius/struct/COD-crude-data/automatic-downloads/DataCite-retrospective/ACS/depositions/lib/dictionaries/cif_core.dic
dictionary named 'cif_core.dic' version 2.4.2 last updated on
2011-04-26.

Automatic conversion script
Id: cif_fix_values 6909 2019-04-08 15:41:33Z antanas 

2021-10-24
Z value and formula fixed to values more according to usual
chemical conventions.                 miguel
;
_cod_original_formula_sum 'C80 H108 Mn2 Mo36 N80 O168 P12 Sr2'
_cod_original_formula_weight 8989.07
_cod_original_formula_moiety 'C80 H108 Mn2 Mo36 N80 O168 P12 Sr2'
_cod_original_formula_units_Z 1
_cod_original_sg_symbol_H-M P-1
_cod_database_code 4347432

loop_
_symmetry_equiv_pos_as_xyz
'x, y, z'
'-x, -y, -z'

loop_
_atom_site_label
_atom_site_type_symbol
_atom_site_fract_x
_atom_site_fract_y
_atom_site_fract_z
_atom_site_U_iso_or_equiv
_atom_site_adp_type
_atom_site_occupancy
_atom_site_symmetry_multiplicity
_atom_site_calc_flag
_atom_site_refinement_flags
Mo1 Mo 0.23727(7) -0.20744(6) 0.14962(4) 0.0256(2) Uani 1 1 d .
Mo2 Mo 0.22085(7) -0.01802(6) 0.09152(4) 0.0229(2) Uani 1 1 d .
Mo3 Mo 0.30031(8) 0.33715(6) 0.16042(5) 0.0285(3) Uani 1 1 d .
Mo4 Mo 0.00049(7) 0.02584(6) 0.34442(4) 0.0259(2) Uani 1 1 d .
Mo5 Mo 0.04638(7) -0.15073(6) 0.25783(5) 0.0272(2) Uani 1 1 d .
Mo6 Mo 0.00656(7) 0.03761(6) 0.20167(5) 0.0254(2) Uani 1 1 d .
Mo7 Mo 0.29781(8) 0.32534(6) 0.30909(5) 0.0310(3) Uani 1 1 d .
Mo8 Mo 0.21040(7) -0.03963(6) 0.37864(4) 0.0239(2) Uani 1 1 d .
Mo9 Mo 0.23520(7) 0.15873(6) 0.38229(4) 0.0272(2) Uani 1 1 d .
Mo10 Mo 0.02501(7) 0.22544(6) 0.34962(5) 0.0283(2) Uani 1 1 d .
Mo11 Mo 0.24264(7) 0.18062(6) 0.09470(4) 0.0234(2) Uani 1 1 d .
Mo12 Mo 0.42183(7) -0.27143(6) 0.18972(5) 0.0297(3) Uani 1 1 d .
Mo13 Mo 0.02914(7) 0.23703(6) 0.20627(5) 0.0268(2) Uani 1 1 d .
Mo14 Mo 0.23203(7) -0.21832(6) 0.29844(5) 0.0259(2) Uani 1 1 d .
Mo15 Mo 0.57947(7) 0.07588(7) 0.17744(5) 0.0324(3) Uani 1 1 d .
Mo16 Mo 0.55621(7) -0.12649(6) 0.17452(5) 0.0297(3) Uani 1 1 d .
Mo17 Mo 0.10940(8) 0.37901(6) 0.27024(5) 0.0310(3) Uani 1 1 d .
Mo18 Mo 0.48644(8) 0.28380(7) 0.19977(5) 0.0346(3) Uani 1 1 d .
Sr1 Sr 0.36916(7) 0.03018(6) 0.21202(5) 0.0253(3) Uani 1 1 d .
P1 P 0.19609(19) -0.03695(16) 0.23781(12) 0.0199(6) Uani 1 1 d .
P2 P 0.2223(2) 0.18892(17) 0.24204(13) 0.0228(6) Uani 1 1 d .
P3 P 0.4026(2) -0.14086(18) 0.30039(14) 0.0277(7) Uani 1 1 d .
P4 P 0.4093(2) -0.12521(17) 0.09798(14) 0.0275(7) Uani 1 1 d U
P5 P 0.4417(2) 0.16872(18) 0.10272(14) 0.0272(7) Uani 1 1 d U
Mn1 Mn 0.60739(17) -0.21976(15) 0.30439(12) 0.0542(6) Uani 1 1 d .
P6 P 0.4378(2) 0.15418(19) 0.30571(14) 0.0295(7) Uani 1 1 d .
O1 O 0.0060(6) 0.1285(5) 0.3480(4) 0.0298(15) Uani 1 1 d U
O2 O 0.1256(6) 0.2107(5) 0.1391(4) 0.0299(14) Uani 1 1 d U
O3 O 0.2413(5) 0.0794(5) 0.0862(3) 0.0270(14) Uani 1 1 d U
O4 O 0.1047(5) 0.0179(5) 0.1348(3) 0.0276(14) Uani 1 1 d U
O5 O 0.2085(5) -0.1240(5) 0.1110(3) 0.0268(14) Uani 1 1 d U
O6 O 0.0954(5) -0.0014(5) 0.3767(4) 0.0276(14) Uani 1 1 d U
O7 O 0.0109(6) 0.1401(5) 0.2070(4) 0.0304(15) Uani 1 1 d U
O8 O 0.2563(6) 0.2836(5) 0.1190(4) 0.0295(14) Uani 1 1 d U
O9 O 0.4422(6) -0.0905(5) 0.2535(4) 0.0297(14) Uani 1 1 d U
O10 O 0.1250(5) 0.1938(5) 0.2594(3) 0.0273(13) Uani 1 1 d U
O11 O 0.0183(5) -0.0868(5) 0.3217(4) 0.0293(15) Uani 1 1 d U
O12 O 0.2309(6) 0.0567(5) 0.3831(4) 0.0296(15) Uani 1 1 d U
O13 O 0.0212(6) -0.0790(5) 0.2080(4) 0.0305(15) Uani 1 1 d U
O14 O 0.1188(6) 0.1901(5) 0.3801(4) 0.0318(14) Uani 1 1 d U
O15 O 0.2010(6) -0.1434(5) 0.3535(4) 0.0281(14) Uani 1 1 d U
O16 O -0.0338(6) -0.1971(5) 0.2693(4) 0.035(2) Uani 1 1 d U
O17 O 0.3572(6) -0.1759(5) 0.1400(4) 0.0295(14) Uani 1 1 d U
O18 O 0.5520(6) -0.0247(5) 0.1808(4) 0.0344(16) Uani 1 1 d U
O19 O 0.1938(6) -0.0583(5) 0.4508(4) 0.035(2) Uani 1 1 d U
O20 O 0.3609(6) 0.3442(5) 0.2255(4) 0.0343(15) Uani 1 1 d U
O21 O 0.1886(5) -0.1210(5) 0.2350(3) 0.0259(12) Uani 1 1 d U
O22 O 0.2664(5) 0.1512(5) 0.1812(3) 0.0262(13) Uani 1 1 d U
O23 O -0.0587(6) 0.0418(5) 0.2845(4) 0.0301(15) Uani 1 1 d U
O24 O 0.0665(6) 0.3262(5) 0.3308(4) 0.0312(15) Uani 1 1 d U
O25 O 0.4684(6) 0.1004(5) 0.1376(4) 0.0323(15) Uani 1 1 d U
O26 O 0.3665(6) 0.1343(5) 0.3563(4) 0.0327(16) Uani 1 1 d U
O27 O 0.2896(6) -0.2608(5) 0.2125(4) 0.0297(14) Uani 1 1 d U
O28 O 0.2651(6) -0.2958(5) 0.3328(4) 0.037(2) Uani 1 1 d U
O29 O 0.2347(6) 0.2725(5) 0.2430(4) 0.0301(13) Uani 1 1 d U
O30 O 0.3520(6) -0.1867(5) 0.2714(4) 0.0303(14) Uani 1 1 d U
O31 O 0.3386(6) -0.0902(5) 0.3539(4) 0.0313(15) Uani 1 1 d U
O32 O 0.3500(6) -0.0696(5) 0.0689(4) 0.0303(16) Uani 1 1 d U
O33 O 0.2494(5) -0.0173(4) 0.1775(3) 0.0251(13) Uani 1 1 d U
O34 O -0.0321(6) 0.2575(5) 0.2889(4) 0.0311(15) Uani 1 1 d U
O35 O 0.2372(6) 0.2079(5) 0.0278(4) 0.0339(19) Uani 1 1 d U
O36 O 0.0704(6) 0.3357(5) 0.2160(4) 0.0320(15) Uani 1 1 d U
O37 O 0.2039(6) 0.4050(5) 0.1991(4) 0.0346(17) Uani 1 1 d U
O38 O 0.2435(5) -0.0260(4) 0.2830(3) 0.0249(13) Uani 1 1 d U
O39 O 0.5231(6) 0.3297(6) 0.1380(4) 0.045(2) Uani 1 1 d U
O40 O 0.5167(12) 0.0905(8) 0.0486(9) 0.134(5) Uani 1 1 d DU
O41 O 0.2642(5) 0.1431(5) 0.2852(3) 0.0270(13) Uani 1 1 d U
O42 O 0.1319(6) -0.2200(5) 0.1857(4) 0.0309(16) Uani 1 1 d U
O43 O 0.1042(5) 0.0128(5) 0.2546(3) 0.0266(13) Uani 1 1 d U
O44 O 0.4020(6) 0.2306(5) 0.2786(4) 0.0338(15) Uani 1 1 d U
O45 O 0.3743(6) 0.1563(5) 0.0727(4) 0.0316(16) Uani 1 1 d U
O46 O -0.0474(6) 0.2821(5) 0.1755(4) 0.039(2) Uani 1 1 d U
O47 O 0.4646(6) 0.0925(5) 0.2561(4) 0.0313(15) Uani 1 1 d U
O48 O 0.6194(6) -0.1650(6) 0.2202(4) 0.0404(18) Uani 1 1 d U
O49 O 0.0443(7) 0.4671(5) 0.2849(4) 0.045(2) Uani 1 1 d U
O50 O 0.4047(6) 0.2394(5) 0.1479(4) 0.0320(14) Uani 1 1 d U
O51 O 0.2747(6) -0.2769(5) 0.0950(4) 0.041(2) Uani 1 1 d U
O52 O 0.5561(6) 0.1866(5) 0.1835(4) 0.0364(16) Uani 1 1 d U
O53 O 0.2013(6) 0.3957(5) 0.3096(4) 0.0367(17) Uani 1 1 d U
O54 O -0.0835(6) 0.0280(5) 0.4045(4) 0.035(2) Uani 1 1 d U
O55 O 0.4981(10) -0.0840(8) 0.0562(7) 0.103(3) Uani 1 1 d DU
O56 O 0.3506(7) 0.3910(5) 0.1103(4) 0.044(2) Uani 1 1 d U
O57 O -0.0525(6) 0.2655(5) 0.4103(4) 0.039(2) Uani 1 1 d U
O58 O 0.6275(6) -0.1517(5) 0.1054(4) 0.041(2) Uani 1 1 d U
O59 O -0.0728(6) 0.0472(5) 0.1683(4) 0.036(2) Uani 1 1 d U
O60 O 0.4454(6) -0.3354(5) 0.2397(4) 0.038(2) Uani 1 1 d U
O61 O 0.4498(6) -0.0826(5) 0.1344(4) 0.0305(15) Uani 1 1 d U
O62 O 0.1287(6) -0.2287(5) 0.2949(4) 0.0287(15) Uani 1 1 d U
O63 O 0.3460(7) 0.3728(5) 0.3461(4) 0.045(2) Uani 1 1 d U
O64 O 0.4468(6) -0.3265(5) 0.1276(4) 0.038(2) Uani 1 1 d U
O65 O 0.5123(6) 0.1599(6) 0.3289(4) 0.042(2) Uani 1 1 d U
O66 O 0.2086(6) -0.0295(5) 0.0238(4) 0.0343(19) Uani 1 1 d U
O67 O 0.2250(6) 0.1775(5) 0.4543(4) 0.038(2) Uani 1 1 d U
O68 O 0.4703(6) -0.1944(5) 0.3221(4) 0.0408(18) Uani 1 1 d U
O69 O 0.5238(7) 0.3234(6) 0.2487(5) 0.051(2) Uani 1 1 d U
O70 O 0.2484(6) 0.2656(5) 0.3624(4) 0.0336(15) Uani 1 1 d U
O71 O 0.6471(6) 0.0614(6) 0.1072(5) 0.047(2) Uani 1 1 d U
O72 O 0.6489(6) 0.0609(6) 0.2204(4) 0.044(2) Uani 1 1 d U
N1 N 0.8719(9) 0.6429(7) 0.0865(6) 0.046(3) Uani 1 1 d U
O73 O 0.5056(6) -0.2188(5) 0.1774(4) 0.0366(16) Uani 1 1 d U
N2 N 0.9241(8) 0.3586(7) 0.9512(5) 0.040(3) Uani 1 1 d U
N3 N 0.0787(9) 0.6513(7) 0.9518(5) 0.046(3) Uani 1 1 d U
N4 N 0.8008(8) -0.0977(7) 0.4104(6) 0.046(3) Uani 1 1 d U
N5 N 0.8625(10) 0.7138(7) 0.0726(6) 0.053(4) Uani 1 1 d U
N6 N 0.9012(9) 0.5853(7) 0.8901(6) 0.052(3) Uani 1 1 d U
H6 H 0.9021 0.6093 0.8587 0.062 Uiso 1 1 calc R
N7 N 0.8756(10) 0.5016(7) 0.1395(7) 0.060(4) Uani 1 1 d U
C3 C 0.9856(10) 0.0764(8) 0.9930(6) 0.040(3) Uani 1 1 d U
H3 H 0.9970 0.0242 0.9936 0.048 Uiso 1 1 calc R
N9 N 0.8912(9) 0.5648(7) 0.9831(5) 0.048(3) Uani 1 1 d U
C23 C 0.8038(9) 0.9864(8) 0.1398(7) 0.040(2) Uani 1 1 d U
H23 H 0.7961 1.0384 0.1420 0.048 Uiso 1 1 calc R
N11 N 0.8495(9) 0.7049(7) 0.1709(6) 0.047(3) Uani 1 1 d U
C1 C 0.9034(10) 0.4979(8) 0.9509(7) 0.046(3) Uani 1 1 d U
N12 N 0.6634(10) -0.0065(8) 0.3710(7) 0.063(4) Uani 1 1 d U
N13 N 0.9103(10) 0.5099(8) 0.8925(6) 0.056(4) Uani 1 1 d U
N37 N 0.9610(10) 0.1100(9) 0.9471(9) 0.079(5) Uani 1 1 d U
H37A H 0.9566 0.0835 0.9188 0.094 Uiso 1 1 calc R
N8 N 0.9747(12) 0.1913(8) 1.0386(6) 0.074(5) Uani 1 1 d U
H8A H 0.9800 0.2144 1.0683 0.088 Uiso 1 1 calc R
C4 C 0.8717(11) 0.5641(9) 0.1705(7) 0.051(3) Uani 1 1 d U
C5 C 0.9430(10) 0.1889(9) 0.9471(7) 0.047(3) Uani 1 1 d U
H5 H 0.9280 0.2127 0.9154 0.056 Uiso 1 1 calc R
N14 N 0.8490(10) -0.2220(8) 0.3946(7) 0.061(4) Uani 1 1 d U
C6 C 0.9474(10) 0.2333(8) 0.9954(6) 0.042(2) Uani 1 1 d U
C7 C 0.7519(10) -0.1263(9) 0.3841(7) 0.043(2) Uani 1 1 d U
C8 C 0.9293(10) 0.3121(9) 0.9980(7) 0.045(2) Uani 1 1 d U
C9 C 0.8295(10) 0.8336(9) 0.1312(7) 0.044(2) Uani 1 1 d U
O74 O 0.7454(8) -0.2743(8) 0.2858(6) 0.071(3) Uani 1 1 d U
H74 H 0.7740 -0.2457 0.2684 0.106 Uiso 1 1 calc R
O75 O 0.6115(9) -0.3266(7) 0.2552(6) 0.069(3) Uani 1 1 d U
H75 H 0.5778 -0.3490 0.2757 0.104 Uiso 1 1 calc R
C10 C 0.8646(11) 0.6363(9) 0.1441(7) 0.048(3) Uani 1 1 d U
N15 N 0.8719(13) 0.4806(9) 0.2300(7) 0.081(5) Uani 1 1 d U
H15 H 0.8690 0.4577 0.2620 0.097 Uiso 1 1 calc R
C11 C 0.5959(10) 0.0134(9) 0.3463(7) 0.045(3) Uani 1 1 d U
H11 H 0.5671 0.0629 0.3443 0.054 Uiso 1 1 calc R
C12 C 0.9330(9) -0.1603(8) 0.4412(6) 0.037(2) Uani 1 1 d U
C13 C 0.8603(10) -0.1590(9) 0.4161(6) 0.044(3) Uani 1 1 d U
N16 N 0.6271(10) -0.1072(9) 0.3389(7) 0.065(4) Uani 1 1 d U
C24 C 0.9306(10) 0.1673(10) 0.5153(7) 0.049(3) Uani 1 1 d U
H24 H 0.8855 0.1689 0.4989 0.059 Uiso 1 1 calc R
N38 N 0.8119(11) 0.9471(9) 0.1874(7) 0.070(4) Uani 1 1 d U
H38A H 0.8066 0.9703 0.2200 0.084 Uiso 1 1 calc R
C15 C 0.8288(10) 0.8689(9) 0.1830(7) 0.045(3) Uani 1 1 d U
H15A H 0.8394 0.8408 0.2142 0.054 Uiso 1 1 calc R
C16 C 0.8912(10) 0.6165(9) 0.9408(7) 0.047(3) Uani 1 1 d U
H16 H 0.8847 0.6678 0.9479 0.057 Uiso 1 1 calc R
C17 C 0.6783(10) -0.0804(9) 0.3662(7) 0.046(3) Uani 1 1 d U
N18 N 0.7781(11) -0.1995(9) 0.3726(8) 0.076(5) Uani 1 1 d U
C18 C 0.9934(11) 0.1144(9) 1.0353(7) 0.049(3) Uani 1 1 d U
H18 H 1.0126 0.0888 1.0649 0.059 Uiso 1 1 calc R
C19 C 0.8809(12) 0.4466(10) 0.1806(8) 0.060(3) Uani 1 1 d U
H19 H 0.8893 0.3950 0.1735 0.072 Uiso 1 1 calc R
C20 C 0.9319(10) -0.1034(9) 0.4789(6) 0.043(3) Uani 1 1 d U
H20 H 0.8844 -0.0630 0.4902 0.051 Uiso 1 1 calc R
C21 C 0.8462(10) 0.7511(9) 0.1268(7) 0.047(2) Uani 1 1 d U
N40 N 0.9994(11) 0.1068(9) 0.5005(7) 0.072(4) Uani 1 1 d U
H40A H 0.9989 0.0705 0.4778 0.086 Uiso 1 1 calc R
N10 N 0.8191(11) 0.8747(10) 0.0863(6) 0.070(4) Uani 1 1 d U
H10A H 0.8201 0.8532 0.0540 0.084 Uiso 1 1 calc R
O76 O 0.5963(11) -0.2686(9) 0.3896(7) 0.093(4) Uani 1 1 d U
H76 H 0.5602 -0.2394 0.4150 0.139 Uiso 1 1 calc R
N19 N 0.8675(13) 0.5536(9) 0.2275(7) 0.082(5) Uani 1 1 d U
N17 N 1.0087(10) -0.2213(8) 0.4236(7) 0.066(4) Uani 1 1 d U
H17A H 1.0126 -0.2559 0.3980 0.079 Uiso 1 1 calc R
C25 C 0.8066(10) 0.9529(9) 0.0916(7) 0.045(3) Uani 1 1 d U
H25 H 0.8002 0.9812 0.0597 0.054 Uiso 1 1 calc R
N20 N 0.5768(13) -0.0451(9) 0.3259(9) 0.093(6) Uani 1 1 d U
H20A H 0.5386 -0.0438 0.3075 0.112 Uiso 1 1 calc R
C26 C 0.9252(11) 0.2232(12) 0.5513(7) 0.059(4) Uani 1 1 d U
H26 H 0.8775 0.2635 0.5599 0.071 Uiso 1 1 calc R
N21 N 0.0929(8) 0.5755(7) 0.9664(6) 0.043(3) Uani 1 1 d U
C27 C 0.9113(10) 0.4271(8) 0.9766(7) 0.043(3) Uani 1 1 d U
O4W O 0.7358(12) 0.0611(13) 0.4465(9) 0.140(6) Uani 1 1 d U
H4WA H 0.7229 0.0618 0.4837 0.168 Uiso 1 1 d R
H4WB H 0.7791 0.0769 0.4275 0.168 Uiso 1 1 d R
N22 N 0.3393(12) 0.3078(9) 0.9254(9) 0.086(6) Uani 1 1 d DU
H22A H 0.3417 0.2605 0.9218 0.103 Uiso 1 1 calc R
N23 N 0.3384(14) 0.4215(13) 0.9671(11) 0.111(7) Uani 1 1 d U
N24 N 0.3005(12) 0.5625(12) 0.9092(11) 0.122(7) Uani 1 1 d DU
N25 N 0.3308(11) 0.3544(13) 0.8836(7) 0.086(5) Uani 1 1 d DU
O1W O 0.5711(10) 0.9778(8) 0.0250(6) 0.091(4) Uani 1 1 d .
H1WA H 0.6020 0.9390 0.0037 0.109 Uiso 1 1 d R
H1WB H 0.5323 1.0076 0.0134 0.109 Uiso 1 1 d R
C40 C 0.2202(19) 0.8514(19) 0.8752(14) 0.114(4) Uani 1 1 d U
H40 H 0.2036 0.9037 0.8767 0.137 Uiso 1 1 calc R
O7W O 0.4207(11) 0.4541(10) 0.0269(7) 0.107(5) Uani 1 1 d U
H7WA H 0.4515 0.4708 0.0446 0.128 Uiso 1 1 d R
H7WB H 0.4017 0.4799 0.0013 0.128 Uiso 1 1 d R
C28 C 0.3438(17) 0.3416(16) 0.9743(14) 0.107(5) Uani 1 1 d U
H28 H 0.3496 0.3172 1.0080 0.129 Uiso 1 1 calc R
N27 N 0.1477(16) 0.5618(12) 0.4150(10) 0.110(7) Uani 1 1 d DU
C29 C 0.143(2) 0.5813(16) 0.3262(12) 0.106(3) Uani 1 1 d DU
N28 N 0.1985(15) 0.5569(12) 0.3614(10) 0.107(5) Uani 1 1 d DU
C30 C 0.3264(19) 0.4236(17) 0.9023(14) 0.111(4) Uani 1 1 d U
O5W O 0.8480(14) 0.3917(13) 0.3305(10) 0.157(7) Uani 1 1 d U
H5WA H 0.8507 0.3959 0.3655 0.188 Uiso 1 1 d R
H5WB H 0.8744 0.4162 0.3041 0.188 Uiso 1 1 d R
N29 N 0.056(2) 0.5971(13) 0.3635(8) 0.151(12) Uani 1 1 d U
C31 C 0.2432(19) 0.7257(18) 0.8243(15) 0.119(4) Uani 1 1 d U
H31 H 0.2439 0.6969 0.7919 0.143 Uiso 1 1 calc R
O6W O 0.897(2) 0.6200(14) 0.3327(12) 0.248(19) Uani 1 1 d .
H6WA H 0.9025 0.6256 0.3669 0.298 Uiso 1 1 d R
H6WB H 0.9181 0.6468 0.3056 0.298 Uiso 1 1 d R
N30 N -0.0005(15) 0.5925(11) 0.5208(9) 0.097(6) Uani 1 1 d U
C32 C 0.2660(19) 0.6934(15) 0.8715(16) 0.118(4) Uani 1 1 d DU
C33 C 0.290(2) 0.6167(14) 0.8710(13) 0.121(4) Uani 1 1 d DU
C34 C -0.004(2) 0.5989(16) 0.4693(14) 0.104(4) Uani 1 1 d U
N39 N 0.2454(16) 0.5604(12) 0.2368(10) 0.113(4) Uani 1 1 d U
H39A H 0.2814 0.5432 0.2565 0.136 Uiso 1 1 calc R
C36 C 0.165(2) 0.5843(16) 0.2669(12) 0.107(4) Uani 1 1 d DU
O2W O 0.7838(13) 0.2051(14) 0.4758(10) 0.154(6) Uani 1 1 d U
H2WA H 0.7755 0.2037 0.5126 0.185 Uiso 1 1 d R
H2WB H 0.8205 0.2278 0.4558 0.185 Uiso 1 1 d R
N35 N 0.1209(17) 0.6193(14) 0.1743(12) 0.119(5) Uani 1 1 d U
H35A H 0.0832 0.6363 0.1560 0.143 Uiso 1 1 calc R
N31 N -0.086(2) 0.6343(18) 0.4619(13) 0.144(10) Uani 1 1 d U
C38 C 0.3202(19) 0.4955(15) 0.8792(12) 0.114(4) Uani 1 1 d DU
C39 C 0.103(2) 0.6176(16) 0.2362(13) 0.112(4) Uani 1 1 d U
H39 H 0.0478 0.6397 0.2586 0.134 Uiso 1 1 calc R
N32 N -0.140(2) 0.6440(16) 0.5167(13) 0.144(10) Uani 1 1 d U
H32 H -0.1939 0.6635 0.5269 0.173 Uiso 1 1 calc R
N26 N 0.2176(16) 0.8080(15) 0.8275(12) 0.126(5) Uani 1 1 d U
H26A H 0.2005 0.8304 0.7994 0.151 Uiso 1 1 calc R
N33 N 0.3361(17) 0.4947(14) 0.8199(12) 0.132(5) Uani 1 1 d DU
C41 C 0.066(2) 0.5847(16) 0.4185(13) 0.107(4) Uani 1 1 d U
C42 C -0.089(2) 0.6162(16) 0.5525(14) 0.109(5) Uani 1 1 d U
H42 H -0.1103 0.6131 0.5927 0.131 Uiso 1 1 calc R
N34 N 0.3058(17) 0.5716(14) 0.8217(12) 0.134(5) Uani 1 1 d DU
O3W O 0.8177(15) 0.1840(15) 0.3250(10) 0.168(6) Uani 1 1 d U
H3WA H 0.8167 0.1878 0.3608 0.201 Uiso 1 1 d R
H3WB H 0.8524 0.2027 0.2991 0.201 Uiso 1 1 d R
N36 N 0.2720(16) 0.7257(15) 0.9128(12) 0.127(4) Uani 1 1 d U
H36A H 0.2894 0.7021 0.9404 0.152 Uiso 1 1 calc R
C44 C 0.2448(19) 0.8190(18) 0.9145(15) 0.120(4) Uani 1 1 d U
H44 H 0.2484 0.8469 0.9459 0.144 Uiso 1 1 calc R
O8W O 0.6865(16) 0.3726(14) 0.2945(11) 0.172(6) Uani 1 1 d U
H8WA H 0.7215 0.3894 0.2674 0.207 Uiso 1 1 d R
H8WB H 0.6764 0.3883 0.3299 0.207 Uiso 1 1 d R
C37 C 0.2127(19) 0.5882(15) 0.1458(13) 0.109(4) Uani 1 1 d U
H37 H 0.2301 0.5860 0.1050 0.131 Uiso 1 1 calc R
C45 C 0.279(2) 0.5602(16) 0.1755(13) 0.112(4) Uani 1 1 d U
H45 H 0.3372 0.5441 0.1561 0.134 Uiso 1 1 calc R

loop_
_atom_site_aniso_label
_atom_site_aniso_U_11
_atom_site_aniso_U_22
_atom_site_aniso_U_33
_atom_site_aniso_U_23
_atom_site_aniso_U_13
_atom_site_aniso_U_12
Mo1 0.0373(6) 0.0195(5) 0.0238(5) 0.0040(4) -0.0100(4) -0.0125(4)
Mo2 0.0322(6) 0.0206(5) 0.0188(5) 0.0042(4) -0.0081(4) -0.0109(4)
Mo3 0.0412(6) 0.0220(5) 0.0241(5) 0.0032(4) -0.0054(5) -0.0153(5)
Mo4 0.0286(6) 0.0276(5) 0.0219(5) 0.0059(4) -0.0043(4) -0.0108(4)
Mo5 0.0337(6) 0.0254(5) 0.0276(6) 0.0084(4) -0.0101(4) -0.0154(5)
Mo6 0.0283(6) 0.0262(5) 0.0253(5) 0.0069(4) -0.0104(4) -0.0106(4)
Mo7 0.0462(7) 0.0248(5) 0.0250(5) -0.0004(4) -0.0073(5) -0.0175(5)
Mo8 0.0322(6) 0.0248(5) 0.0172(5) 0.0057(4) -0.0076(4) -0.0110(4)
Mo9 0.0396(6) 0.0273(6) 0.0176(5) 0.0024(4) -0.0075(4) -0.0142(5)
Mo10 0.0347(6) 0.0252(5) 0.0223(5) 0.0038(4) -0.0027(4) -0.0079(5)
Mo11 0.0328(6) 0.0203(5) 0.0188(5) 0.0044(4) -0.0069(4) -0.0099(4)
Mo12 0.0358(6) 0.0207(5) 0.0312(6) 0.0047(4) -0.0080(5) -0.0057(4)
Mo13 0.0327(6) 0.0226(5) 0.0254(5) 0.0056(4) -0.0083(4) -0.0068(4)
Mo14 0.0350(6) 0.0210(5) 0.0239(5) 0.0072(4) -0.0083(4) -0.0109(4)
Mo15 0.0274(6) 0.0377(6) 0.0341(6) 0.0041(5) -0.0069(5) -0.0138(5)
Mo16 0.0274(6) 0.0304(6) 0.0305(6) 0.0048(5) -0.0061(4) -0.0076(5)
Mo17 0.0441(7) 0.0197(5) 0.0269(6) 0.0014(4) -0.0044(5) -0.0095(5)
Mo18 0.0391(7) 0.0336(6) 0.0353(6) 0.0029(5) -0.0069(5) -0.0214(5)
Sr1 0.0278(6) 0.0243(6) 0.0250(6) 0.0034(4) -0.0063(5) -0.0098(5)
P1 0.0267(15) 0.0181(14) 0.0159(14) 0.0031(11) -0.0058(11) -0.0079(12)
P2 0.0327(17) 0.0194(14) 0.0184(14) 0.0026(11) -0.0064(12) -0.0112(12)
P3 0.0330(17) 0.0281(17) 0.0250(16) 0.0069(13) -0.0114(13) -0.0096(14)
P4 0.0381(18) 0.0209(15) 0.0234(16) 0.0031(12) -0.0083(13) -0.0071(13)
P5 0.0344(18) 0.0254(16) 0.0244(16) 0.0031(12) -0.0065(13) -0.0141(13)
Mn1 0.0523(15) 0.0517(15) 0.0583(16) 0.0069(12) -0.0192(12) -0.0073(12)
P6 0.0375(19) 0.0313(17) 0.0245(16) 0.0029(13) -0.0103(14) -0.0158(14)
O1 0.037(3) 0.027(3) 0.026(3) 0.005(3) -0.008(3) -0.009(3)
O2 0.039(3) 0.023(3) 0.028(3) 0.006(2) -0.008(2) -0.009(2)
O3 0.036(3) 0.025(3) 0.025(3) 0.005(3) -0.014(3) -0.012(3)
O4 0.036(3) 0.027(3) 0.022(3) 0.008(2) -0.009(2) -0.012(2)
O5 0.034(3) 0.026(3) 0.024(3) 0.007(2) -0.009(2) -0.014(2)
O6 0.033(3) 0.025(3) 0.026(3) 0.005(2) -0.009(2) -0.009(2)
O7 0.036(3) 0.029(3) 0.027(3) 0.003(3) -0.011(3) -0.008(3)
O8 0.038(3) 0.028(3) 0.024(3) 0.004(2) -0.007(2) -0.013(3)
O9 0.034(3) 0.030(3) 0.029(3) 0.009(2) -0.013(2) -0.012(2)
O10 0.035(3) 0.025(3) 0.024(2) 0.005(2) -0.008(2) -0.012(2)
O11 0.034(3) 0.028(3) 0.028(3) 0.006(3) -0.008(3) -0.011(3)
O12 0.038(3) 0.030(3) 0.023(3) 0.006(3) -0.007(3) -0.014(3)
O13 0.036(3) 0.029(3) 0.031(3) 0.009(3) -0.012(3) -0.013(3)
O14 0.042(3) 0.028(3) 0.025(3) 0.006(2) -0.007(2) -0.011(2)
O15 0.037(3) 0.025(3) 0.024(3) 0.004(2) -0.006(2) -0.011(2)
O16 0.038(5) 0.036(4) 0.036(5) 0.003(4) -0.009(4) -0.019(4)
O17 0.036(3) 0.028(3) 0.027(3) 0.007(2) -0.009(2) -0.013(2)
O18 0.037(3) 0.036(3) 0.035(3) 0.006(3) -0.013(3) -0.014(3)
O19 0.043(5) 0.032(4) 0.030(4) 0.007(4) -0.010(4) -0.009(4)
O20 0.045(3) 0.031(3) 0.029(3) 0.000(3) -0.007(3) -0.017(3)
O21 0.032(2) 0.025(2) 0.025(2) 0.004(2) -0.010(2) -0.013(2)
O22 0.035(3) 0.025(3) 0.023(3) 0.005(2) -0.008(2) -0.013(2)
O23 0.033(3) 0.028(3) 0.030(3) 0.007(3) -0.007(3) -0.010(3)
O24 0.044(3) 0.023(3) 0.026(3) 0.005(3) -0.008(3) -0.009(3)
O25 0.037(3) 0.032(3) 0.031(3) 0.006(3) -0.011(3) -0.013(3)
O26 0.041(3) 0.034(3) 0.026(3) 0.005(3) -0.008(3) -0.017(3)
O27 0.037(3) 0.025(3) 0.029(3) 0.004(2) -0.008(2) -0.013(2)
O28 0.044(5) 0.022(4) 0.041(5) 0.005(4) -0.008(4) -0.008(4)
O29 0.039(2) 0.027(2) 0.027(2) 0.004(2) -0.009(2) -0.014(2)
O30 0.036(3) 0.028(3) 0.029(3) 0.006(2) -0.009(2) -0.011(2)
O31 0.036(3) 0.031(3) 0.029(3) 0.004(3) -0.009(3) -0.011(3)
O32 0.038(3) 0.030(3) 0.026(3) 0.003(3) -0.010(3) -0.014(3)
O33 0.032(3) 0.025(3) 0.023(3) 0.004(2) -0.011(2) -0.011(2)
O34 0.040(3) 0.027(3) 0.026(3) 0.006(3) -0.008(3) -0.008(3)
O35 0.049(5) 0.026(4) 0.029(4) 0.011(3) -0.012(4) -0.011(4)
O36 0.044(3) 0.025(3) 0.027(3) 0.004(3) -0.008(3) -0.010(3)
O37 0.048(3) 0.023(3) 0.031(3) 0.000(3) -0.005(3) -0.012(3)
O38 0.031(3) 0.025(3) 0.023(3) 0.003(2) -0.010(2) -0.012(2)
O39 0.043(5) 0.050(5) 0.045(5) 0.015(4) -0.006(4) -0.027(4)
O40 0.116(8) 0.121(8) 0.117(8) -0.001(7) 0.012(7) 0.013(7)
O41 0.035(3) 0.027(3) 0.022(3) 0.003(2) -0.007(2) -0.015(2)
O42 0.039(3) 0.028(3) 0.028(3) 0.004(3) -0.006(3) -0.016(3)
O43 0.032(3) 0.026(3) 0.025(2) 0.004(2) -0.011(2) -0.011(2)
O44 0.041(3) 0.033(3) 0.031(3) 0.001(3) -0.009(3) -0.017(3)
O45 0.039(3) 0.032(3) 0.028(3) 0.003(3) -0.012(3) -0.013(3)
O46 0.048(5) 0.038(5) 0.034(4) 0.006(4) -0.018(4) -0.005(4)
O47 0.036(3) 0.033(3) 0.030(3) 0.006(3) -0.010(3) -0.018(3)
O48 0.041(4) 0.041(4) 0.038(4) 0.005(3) -0.011(3) -0.008(3)
O49 0.058(5) 0.028(4) 0.047(5) 0.006(4) -0.015(4) -0.006(4)
O50 0.040(3) 0.032(3) 0.030(3) 0.002(3) -0.011(3) -0.018(3)
O51 0.052(5) 0.030(4) 0.036(4) 0.004(4) -0.002(4) -0.014(4)
O52 0.040(3) 0.038(3) 0.037(3) 0.005(3) -0.011(3) -0.020(3)
O53 0.050(3) 0.028(3) 0.033(3) 0.001(3) -0.007(3) -0.015(3)
O54 0.038(5) 0.034(4) 0.030(4) 0.012(4) -0.003(4) -0.007(4)
O55 0.079(5) 0.097(6) 0.112(6) 0.020(5) 0.028(5) -0.043(4)
O56 0.054(5) 0.036(4) 0.045(5) 0.010(4) -0.008(4) -0.022(4)
O57 0.048(5) 0.028(4) 0.031(4) 0.002(4) 0.002(4) -0.008(4)
O58 0.035(5) 0.042(5) 0.042(5) -0.002(4) -0.001(4) -0.012(4)
O59 0.039(5) 0.034(4) 0.045(5) 0.011(4) -0.021(4) -0.016(4)
O60 0.047(5) 0.028(4) 0.037(4) 0.007(4) -0.009(4) -0.006(4)
O61 0.035(3) 0.029(3) 0.030(3) 0.006(3) -0.010(3) -0.012(3)
O62 0.038(3) 0.024(3) 0.026(3) 0.004(3) -0.006(3) -0.015(3)
O63 0.066(5) 0.033(4) 0.037(5) -0.007(4) -0.009(4) -0.017(4)
O64 0.050(5) 0.027(4) 0.036(4) 0.005(4) -0.007(4) -0.011(4)
O65 0.049(5) 0.044(5) 0.040(5) 0.002(4) -0.015(4) -0.021(4)
O66 0.053(5) 0.036(4) 0.019(4) 0.004(3) -0.011(4) -0.019(4)
O67 0.054(5) 0.043(5) 0.017(4) -0.003(4) -0.010(4) -0.015(4)
O68 0.044(3) 0.037(3) 0.040(3) 0.009(3) -0.010(3) -0.007(3)
O69 0.061(5) 0.055(5) 0.049(5) 0.002(4) -0.022(4) -0.028(4)
O70 0.047(3) 0.028(3) 0.027(3) 0.002(3) -0.007(3) -0.014(3)
O71 0.039(5) 0.058(5) 0.046(5) 0.008(4) -0.010(4) -0.018(4)
O72 0.044(5) 0.050(5) 0.045(5) 0.010(4) -0.017(4) -0.021(4)
N1 0.055(8) 0.035(7) 0.044(7) -0.001(6) -0.010(6) -0.006(6)
O73 0.042(3) 0.031(3) 0.033(3) 0.006(3) -0.006(3) -0.007(3)
N2 0.047(7) 0.042(7) 0.042(7) 0.015(5) -0.026(6) -0.018(6)
N3 0.061(8) 0.035(7) 0.039(7) 0.011(5) -0.012(6) -0.004(6)
N4 0.048(8) 0.040(7) 0.050(8) 0.006(6) -0.006(6) -0.018(6)
N5 0.086(11) 0.038(7) 0.046(8) 0.007(6) -0.035(7) -0.017(7)
N6 0.069(9) 0.049(8) 0.036(7) 0.019(6) -0.019(6) -0.007(7)
N7 0.085(11) 0.031(7) 0.064(9) 0.012(6) -0.025(8) -0.010(7)
C3 0.050(5) 0.034(5) 0.040(5) 0.013(4) -0.014(5) -0.016(5)
N9 0.066(9) 0.042(7) 0.038(7) 0.011(6) -0.019(6) -0.014(6)
C23 0.039(5) 0.035(5) 0.051(5) 0.001(4) -0.018(5) -0.013(4)
N11 0.064(9) 0.040(7) 0.044(7) 0.009(6) -0.024(6) -0.014(6)
C1 0.047(6) 0.036(5) 0.054(6) 0.014(5) -0.016(5) -0.008(5)
N12 0.070(10) 0.043(8) 0.089(11) 0.021(8) -0.043(9) -0.013(7)
N13 0.085(11) 0.045(8) 0.045(8) 0.008(6) -0.024(7) -0.020(7)
N37 0.066(11) 0.053(9) 0.117(15) -0.018(10) -0.035(10) -0.001(8)
N8 0.120(15) 0.040(8) 0.048(9) 0.012(7) -0.011(9) -0.009(9)
C4 0.061(6) 0.035(5) 0.054(6) 0.006(5) -0.016(5) -0.003(5)
C5 0.055(5) 0.043(5) 0.045(5) 0.013(4) -0.020(5) -0.013(5)
N14 0.076(10) 0.045(8) 0.075(10) -0.001(7) -0.049(9) -0.006(7)
C6 0.049(5) 0.041(5) 0.041(5) 0.013(4) -0.017(4) -0.015(4)
C7 0.046(5) 0.045(5) 0.041(5) 0.014(4) -0.019(4) -0.009(4)
C8 0.048(5) 0.040(5) 0.049(5) 0.012(4) -0.017(4) -0.012(4)
C9 0.044(5) 0.041(5) 0.051(5) 0.007(4) -0.018(4) -0.011(4)
O74 0.070(7) 0.069(7) 0.060(7) -0.006(6) -0.009(6) 0.001(6)
O75 0.073(6) 0.061(6) 0.075(6) -0.005(5) -0.026(5) -0.011(5)
C10 0.056(5) 0.037(5) 0.052(5) 0.010(5) -0.018(5) -0.007(5)
N15 0.138(17) 0.056(10) 0.049(9) 0.023(8) -0.025(10) -0.024(10)
C11 0.049(6) 0.042(6) 0.045(6) 0.015(5) -0.022(5) -0.002(5)
C12 0.041(5) 0.038(5) 0.034(5) 0.014(4) -0.012(4) -0.014(4)
C13 0.048(5) 0.045(5) 0.038(5) 0.011(4) -0.012(4) -0.010(4)
N16 0.068(10) 0.057(9) 0.066(10) -0.014(8) -0.029(8) 0.003(8)
C24 0.048(7) 0.084(9) 0.035(7) 0.036(6) -0.025(6) -0.042(6)
N38 0.103(13) 0.057(9) 0.059(9) 0.015(6) -0.031(9) -0.027(9)
C15 0.046(5) 0.042(5) 0.051(5) 0.005(4) -0.017(5) -0.013(4)
C16 0.055(6) 0.033(6) 0.052(6) 0.017(5) -0.016(5) -0.006(5)
C17 0.048(6) 0.047(6) 0.045(5) 0.006(5) -0.020(5) -0.005(5)
N18 0.084(12) 0.050(9) 0.103(13) -0.012(9) -0.055(11) 0.002(8)
C18 0.056(5) 0.043(5) 0.049(5) 0.012(4) -0.013(5) -0.017(5)
C19 0.071(7) 0.042(6) 0.057(7) 0.012(6) -0.014(6) 0.001(6)
C20 0.048(6) 0.041(6) 0.038(6) 0.011(5) -0.010(5) -0.013(5)
C21 0.047(5) 0.042(5) 0.054(5) 0.004(4) -0.019(4) -0.010(4)
N40 0.092(11) 0.064(9) 0.071(11) 0.009(8) -0.033(10) -0.031(6)
N10 0.084(12) 0.089(12) 0.045(8) 0.019(8) -0.024(8) -0.027(10)
O76 0.085(8) 0.091(8) 0.085(8) 0.014(7) -0.007(7) -0.009(7)
N19 0.131(16) 0.045(9) 0.066(11) 0.010(8) -0.048(11) 0.010(9)
N17 0.081(11) 0.052(9) 0.056(9) -0.006(7) -0.003(8) -0.017(8)
C25 0.044(5) 0.041(5) 0.052(5) 0.007(4) -0.016(5) -0.011(4)
N20 0.113(15) 0.055(9) 0.143(18) 0.017(10) -0.084(14) -0.022(10)
C26 0.044(7) 0.092(10) 0.048(8) 0.037(7) -0.016(7) -0.023(7)
N21 0.050(8) 0.033(6) 0.050(8) 0.004(6) -0.019(6) -0.011(6)
C27 0.047(5) 0.036(5) 0.046(5) 0.015(4) -0.014(4) -0.007(4)
O4W 0.120(10) 0.231(16) 0.121(11) 0.045(11) -0.071(9) -0.101(11)
N22 0.089(13) 0.045(9) 0.115(16) -0.015(10) -0.002(12) -0.028(9)
N23 0.094(15) 0.102(17) 0.139(12) -0.035(14) -0.029(13) -0.026(13)
N24 0.048(10) 0.098(12) 0.20(2) -0.016(9) 0.003(13) -0.030(10)
N25 0.067(11) 0.133(12) 0.067(11) -0.013(11) -0.016(9) -0.041(12)
O1W 0.115(11) 0.083(10) 0.062(9) 0.008(7) 0.004(8) -0.031(9)
C40 0.109(6) 0.113(6) 0.128(6) 0.016(5) -0.037(5) -0.034(5)
O7W 0.108(8) 0.109(8) 0.103(8) 0.008(7) -0.027(7) -0.027(7)
C28 0.103(9) 0.092(8) 0.124(9) 0.008(8) -0.021(8) -0.029(8)
N27 0.123(9) 0.083(14) 0.131(19) -0.013(13) -0.022(15) -0.054(11)
C29 0.122(6) 0.093(5) 0.108(6) -0.002(5) -0.027(5) -0.043(5)
N28 0.130(10) 0.083(9) 0.116(9) -0.005(8) -0.025(8) -0.050(8)
C30 0.103(8) 0.095(7) 0.132(8) 0.015(7) -0.023(7) -0.025(7)
O5W 0.158(13) 0.166(14) 0.125(12) 0.037(11) -0.040(11) 0.004(12)
N29 0.32(4) 0.112(17) 0.032(9) 0.008(10) -0.016(15) -0.12(2)
C31 0.115(6) 0.116(6) 0.130(6) 0.013(5) -0.036(5) -0.031(5)
O6W 0.44(5) 0.14(2) 0.20(3) -0.042(19) -0.23(3) 0.03(3)
N30 0.138(19) 0.082(13) 0.067(12) -0.008(10) -0.026(12) -0.019(13)
C32 0.113(6) 0.114(6) 0.130(6) 0.007(5) -0.034(5) -0.033(5)
C33 0.114(6) 0.113(6) 0.137(6) 0.009(5) -0.032(6) -0.031(6)
C34 0.126(8) 0.092(7) 0.101(8) -0.003(7) -0.027(7) -0.048(7)
N39 0.125(7) 0.097(7) 0.118(7) -0.004(6) -0.018(7) -0.044(6)
C36 0.120(5) 0.097(5) 0.109(5) -0.001(5) -0.027(5) -0.040(5)
O2W 0.131(11) 0.238(16) 0.140(11) 0.061(11) -0.078(9) -0.092(11)
N35 0.120(5) 0.119(5) 0.119(5) 0.0067(10) -0.0330(15) -0.0283(14)
N31 0.15(2) 0.18(3) 0.12(2) 0.03(2) -0.051(19) -0.063(19)
C38 0.110(7) 0.101(6) 0.130(7) 0.005(6) -0.027(7) -0.031(7)
C39 0.121(5) 0.105(5) 0.112(5) 0.002(5) -0.026(5) -0.038(5)
N32 0.20(3) 0.14(2) 0.13(2) 0.043(18) -0.071(18) -0.08(2)
N26 0.117(8) 0.121(8) 0.137(8) 0.021(7) -0.031(7) -0.027(7)
N33 0.125(9) 0.121(9) 0.146(9) 0.013(9) -0.034(8) -0.025(8)
C41 0.128(7) 0.094(7) 0.104(7) -0.006(6) -0.027(6) -0.045(6)
C42 0.131(9) 0.099(8) 0.103(9) -0.005(8) -0.029(8) -0.042(8)
N34 0.127(9) 0.122(9) 0.150(9) 0.012(9) -0.037(8) -0.025(8)
O3W 0.143(11) 0.248(16) 0.145(11) 0.049(11) -0.068(10) -0.079(11)
N36 0.126(4) 0.126(4) 0.127(4) 0.0075(10) -0.0349(14) -0.0296(13)
C44 0.114(6) 0.117(6) 0.132(6) 0.012(5) -0.031(5) -0.035(5)
O8W 0.167(12) 0.177(13) 0.144(11) 0.019(11) -0.027(10) -0.003(11)
C37 0.117(6) 0.103(6) 0.111(6) 0.002(5) -0.027(5) -0.040(5)
C45 0.112(4) 0.111(4) 0.112(4) 0.0060(10) -0.0304(14) -0.0269(13)

loop_
_atom_type_symbol
_atom_type_description
_atom_type_scat_dispersion_real
_atom_type_scat_dispersion_imag
_atom_type_scat_source
C C 0.0033 0.0016 'International Tables Vol C Tables 4.2.6.8 and 6.1.1.4'
H H 0.0000 0.0000 'International Tables Vol C Tables 4.2.6.8 and 6.1.1.4'
N N 0.0061 0.0033 'International Tables Vol C Tables 4.2.6.8 and 6.1.1.4'
O O 0.0106 0.0060 'International Tables Vol C Tables 4.2.6.8 and 6.1.1.4'
P P 0.1023 0.0942 'International Tables Vol C Tables 4.2.6.8 and 6.1.1.4'
Mn Mn 0.3368 0.7283 'International Tables Vol C Tables 4.2.6.8 and 6.1.1.4'
Sr Sr -1.5307 3.2498 'International Tables Vol C Tables 4.2.6.8 and 6.1.1.4'
Mo Mo -1.6832 0.6857 'International Tables Vol C Tables 4.2.6.8 and 6.1.1.4'

loop_
_geom_angle_atom_site_label_1
_geom_angle_atom_site_label_2
_geom_angle_atom_site_label_3
_geom_angle
_geom_angle_site_symmetry_1
_geom_angle_site_symmetry_3
O51 Mo1 O42 102.9(4) . .
O51 Mo1 O5 102.8(4) . .
O42 Mo1 O5 99.5(4) . .
O51 Mo1 O27 99.9(4) . .
O42 Mo1 O27 93.1(4) . .
O5 Mo1 O27 150.8(3) . .
O51 Mo1 O17 96.7(4) . .
O42 Mo1 O17 157.9(4) . .
O5 Mo1 O17 85.8(3) . .
O27 Mo1 O17 73.3(3) . .
O51 Mo1 O21 172.9(4) . .
O42 Mo1 O21 75.8(3) . .
O5 Mo1 O21 84.3(3) . .
O27 Mo1 O21 73.3(3) . .
O17 Mo1 O21 83.5(3) . .
O66 Mo2 O3 99.0(4) . .
O66 Mo2 O4 100.0(4) . .
O3 Mo2 O4 92.8(4) . .
O66 Mo2 O5 91.8(4) . .
O3 Mo2 O5 168.7(3) . .
O4 Mo2 O5 88.4(3) . .
O66 Mo2 O32 95.4(4) . .
O3 Mo2 O32 93.1(3) . .
O4 Mo2 O32 162.4(3) . .
O5 Mo2 O32 82.6(3) . .
O66 Mo2 O33 172.5(4) . .
O3 Mo2 O33 85.6(3) . .
O4 Mo2 O33 85.6(3) . .
O5 Mo2 O33 83.3(3) . .
O32 Mo2 O33 78.3(3) . .
O56 Mo3 O8 104.0(4) . .
O56 Mo3 O37 101.5(5) . .
O8 Mo3 O37 100.0(4) . .
O56 Mo3 O20 99.5(4) . .
O8 Mo3 O20 150.0(4) . .
O37 Mo3 O20 93.2(4) . .
O56 Mo3 O50 98.1(4) . .
O8 Mo3 O50 85.7(4) . .
O37 Mo3 O50 157.5(4) . .
O20 Mo3 O50 72.7(3) . .
O56 Mo3 O29 170.7(4) . .
O8 Mo3 O29 85.2(3) . .
O37 Mo3 O29 75.5(4) . .
O20 Mo3 O29 72.1(3) . .
O50 Mo3 O29 83.4(3) . .
O54 Mo4 O1 99.0(4) . .
O54 Mo4 O6 101.6(4) . .
O1 Mo4 O6 89.9(4) . .
O54 Mo4 O23 100.2(4) . .
O1 Mo4 O23 92.5(4) . .
O6 Mo4 O23 157.4(4) . .
O54 Mo4 O11 95.1(4) . .
O1 Mo4 O11 165.9(3) . .
O6 Mo4 O11 88.1(3) . .
O23 Mo4 O11 84.2(3) . .
O54 Mo4 O43 170.9(4) . .
O1 Mo4 O43 87.2(3) . .
O6 Mo4 O43 85.0(3) . .
O23 Mo4 O43 72.7(3) . .
O11 Mo4 O43 78.7(3) . .
O16 Mo5 O11 105.3(4) . .
O16 Mo5 O13 104.7(4) . .
O11 Mo5 O13 95.9(4) . .
O16 Mo5 O62 97.1(4) . .
O11 Mo5 O62 90.1(4) . .
O13 Mo5 O62 154.9(4) . .
O16 Mo5 O42 97.2(4) . .
O11 Mo5 O42 154.7(4) . .
O13 Mo5 O42 89.3(4) . .
O62 Mo5 O42 75.6(3) . .
O16 Mo5 O21 163.3(4) . .
O11 Mo5 O21 85.8(3) . .
O13 Mo5 O21 86.1(3) . .
O62 Mo5 O21 70.0(3) . .
O42 Mo5 O21 69.8(3) . .
O59 Mo6 O7 99.0(4) . .
O59 Mo6 O4 100.1(4) . .
O7 Mo6 O4 91.1(4) . .
O59 Mo6 O23 101.3(4) . .
O7 Mo6 O23 91.7(4) . .
O4 Mo6 O23 157.7(4) . .
O59 Mo6 O13 94.2(4) . .
O7 Mo6 O13 166.7(4) . .
O4 Mo6 O13 88.5(3) . .
O23 Mo6 O13 83.8(3) . .
O59 Mo6 O43 171.8(4) . .
O7 Mo6 O43 87.2(3) . .
O4 Mo6 O43 85.0(3) . .
O23 Mo6 O43 73.1(3) . .
O13 Mo6 O43 79.5(3) . .
O63 Mo7 O70 104.5(4) . .
O63 Mo7 O53 101.6(5) . .
O70 Mo7 O53 97.9(4) . .
O63 Mo7 O20 98.8(4) . .
O70 Mo7 O20 151.2(4) . .
O53 Mo7 O20 93.7(4) . .
O63 Mo7 O44 97.7(4) . .
O70 Mo7 O44 87.2(4) . .
O53 Mo7 O44 158.1(4) . .
O20 Mo7 O44 73.0(4) . .
O63 Mo7 O29 170.1(4) . .
O70 Mo7 O29 85.3(3) . .
O53 Mo7 O29 75.0(4) . .
O20 Mo7 O29 72.4(3) . .
O44 Mo7 O29 84.3(3) . .
O19 Mo8 O12 98.6(4) . .
O19 Mo8 O6 100.1(4) . .
O12 Mo8 O6 93.2(4) . .
O19 Mo8 O15 94.2(4) . .
O12 Mo8 O15 166.7(3) . .
O6 Mo8 O15 88.4(3) . .
O19 Mo8 O31 95.9(4) . .
O12 Mo8 O31 92.7(4) . .
O6 Mo8 O31 161.9(3) . .
O15 Mo8 O31 82.1(3) . .
O19 Mo8 O38 173.9(4) . .
O12 Mo8 O38 84.5(3) . .
O6 Mo8 O38 85.0(3) . .
O15 Mo8 O38 82.5(3) . .
O31 Mo8 O38 78.6(3) . .
O67 Mo9 O12 100.6(4) . .
O67 Mo9 O14 101.2(4) . .
O12 Mo9 O14 92.0(4) . .
O67 Mo9 O26 95.9(4) . .
O12 Mo9 O26 93.3(4) . .
O14 Mo9 O26 160.9(4) . .
O67 Mo9 O70 91.3(4) . .
O12 Mo9 O70 167.8(3) . .
O14 Mo9 O70 88.1(4) . .
O26 Mo9 O70 82.9(4) . .
O67 Mo9 O41 171.5(4) . .
O12 Mo9 O41 85.4(3) . .
O14 Mo9 O41 84.5(3) . .
O26 Mo9 O41 77.7(3) . .
O70 Mo9 O41 82.4(3) . .
O57 Mo10 O1 101.1(4) . .
O57 Mo10 O14 101.7(4) . .
O1 Mo10 O14 90.7(4) . .
O57 Mo10 O34 100.8(4) . .
O1 Mo10 O34 92.9(4) . .
O14 Mo10 O34 156.0(4) . .
O57 Mo10 O24 92.7(4) . .
O1 Mo10 O24 166.0(3) . .
O14 Mo10 O24 88.9(4) . .
O34 Mo10 O24 81.9(3) . .
O57 Mo10 O10 168.7(4) . .
O1 Mo10 O10 88.0(3) . .
O14 Mo10 O10 84.7(3) . .
O34 Mo10 O10 71.8(3) . .
O24 Mo10 O10 78.1(3) . .
O35 Mo11 O3 99.6(4) . .
O35 Mo11 O2 101.6(4) . .
O3 Mo11 O2 94.7(4) . .
O35 Mo11 O8 92.4(4) . .
O3 Mo11 O8 167.1(3) . .
O2 Mo11 O8 87.4(3) . .
O35 Mo11 O45 94.4(4) . .
O3 Mo11 O45 92.2(4) . .
O2 Mo11 O45 161.2(4) . .
O8 Mo11 O45 82.2(3) . .
O35 Mo11 O22 171.8(4) . .
O3 Mo11 O22 85.3(3) . .
O2 Mo11 O22 84.3(3) . .
O8 Mo11 O22 82.2(3) . .
O45 Mo11 O22 78.8(3) . .
O64 Mo12 O60 102.5(4) . .
O64 Mo12 O73 104.7(4) . .
O60 Mo12 O73 104.3(4) . .
O64 Mo12 O27 97.3(4) . .
O60 Mo12 O27 98.1(4) . .
O73 Mo12 O27 144.0(4) . .
O64 Mo12 O17 86.5(4) . .
O60 Mo12 O17 165.6(4) . .
O73 Mo12 O17 83.7(4) . .
O27 Mo12 O17 69.4(3) . .
O64 Mo12 O30 165.1(4) . .
O60 Mo12 O30 85.6(4) . .
O73 Mo12 O30 85.0(4) . .
O27 Mo12 O30 68.9(3) . .
O17 Mo12 O30 83.2(3) . .
O46 Mo13 O7 100.4(4) . .
O46 Mo13 O2 101.0(4) . .
O7 Mo13 O2 91.9(4) . .
O46 Mo13 O34 100.4(4) . .
O7 Mo13 O34 92.0(4) . .
O2 Mo13 O34 157.2(4) . .
O46 Mo13 O36 92.8(4) . .
O7 Mo13 O36 166.8(4) . .
O2 Mo13 O36 86.7(3) . .
O34 Mo13 O36 84.4(3) . .
O46 Mo13 O10 170.0(4) . .
O7 Mo13 O10 86.8(3) . .
O2 Mo13 O10 85.6(3) . .
O34 Mo13 O10 72.2(3) . .
O36 Mo13 O10 80.0(3) . .
O28 Mo14 O15 104.3(4) . .
O28 Mo14 O62 101.7(4) . .
O15 Mo14 O62 100.7(4) . .
O28 Mo14 O27 98.5(4) . .
O15 Mo14 O27 150.9(3) . .
O62 Mo14 O27 92.0(4) . .
O28 Mo14 O30 97.2(4) . .
O15 Mo14 O30 85.9(4) . .
O62 Mo14 O30 157.6(4) . .
O27 Mo14 O30 73.4(3) . .
O28 Mo14 O21 170.4(4) . .
O15 Mo14 O21 85.2(3) . .
O62 Mo14 O21 75.5(3) . .
O27 Mo14 O21 72.7(3) . .
O30 Mo14 O21 83.9(3) . .
O72 Mo15 O71 103.3(5) . .
O72 Mo15 O52 95.9(4) . .
O71 Mo15 O52 98.2(5) . .
O72 Mo15 O18 98.7(4) . .
O71 Mo15 O18 95.8(4) . .
O52 Mo15 O18 156.9(4) . .
O72 Mo15 O47 92.0(4) . .
O71 Mo15 O47 164.3(4) . .
O52 Mo15 O47 83.7(3) . .
O18 Mo15 O47 78.0(3) . .
O72 Mo15 O25 168.9(4) . .
O71 Mo15 O25 87.8(4) . .
O52 Mo15 O25 82.1(4) . .
O18 Mo15 O25 80.2(3) . .
O47 Mo15 O25 77.0(3) . .
O72 Mo15 Sr1 126.1(3) . .
O71 Mo15 Sr1 120.9(3) . .
O52 Mo15 Sr1 105.7(3) . .
O18 Mo15 Sr1 51.2(3) . .
O47 Mo15 Sr1 44.3(2) . .
O25 Mo15 Sr1 45.1(2) . .
O58 Mo16 O48 101.8(5) . .
O58 Mo16 O18 101.1(4) . .
O48 Mo16 O18 103.0(4) . .
O58 Mo16 O73 94.5(4) . .
O48 Mo16 O73 92.2(4) . .
O18 Mo16 O73 155.3(4) . .
O58 Mo16 O61 90.4(4) . .
O48 Mo16 O61 166.0(4) . .
O18 Mo16 O61 81.0(4) . .
O73 Mo16 O61 79.9(3) . .
O58 Mo16 O9 167.6(4) . .
O48 Mo16 O9 89.9(4) . .
O18 Mo16 O9 79.8(4) . .
O73 Mo16 O9 80.9(3) . .
O61 Mo16 O9 77.4(3) . .
O58 Mo16 Sr1 126.4(3) . .
O48 Mo16 Sr1 126.7(3) . .
O18 Mo16 Sr1 51.4(3) . .
O73 Mo16 Sr1 103.9(3) . .
O61 Mo16 Sr1 46.0(2) . .
O9 Mo16 Sr1 45.1(2) . .
O49 Mo17 O24 104.7(4) . .
O49 Mo17 O36 104.0(5) . .
O24 Mo17 O36 96.2(4) . .
O49 Mo17 O53 97.8(4) . .
O24 Mo17 O53 90.2(4) . .
O36 Mo17 O53 154.9(4) . .
O49 Mo17 O37 97.1(4) . .
O24 Mo17 O37 156.3(4) . .
O36 Mo17 O37 87.3(4) . .
O53 Mo17 O37 77.6(4) . .
O49 Mo17 O29 163.7(4) . .
O24 Mo17 O29 86.9(3) . .
O36 Mo17 O29 85.7(3) . .
O53 Mo17 O29 70.4(3) . .
O37 Mo17 O29 70.0(3) . .
O69 Mo18 O39 101.0(5) . .
O69 Mo18 O52 104.5(5) . .
O39 Mo18 O52 103.5(5) . .
O69 Mo18 O20 98.7(5) . .
O39 Mo18 O20 99.2(4) . .
O52 Mo18 O20 143.5(4) . .
O69 Mo18 O50 167.0(4) . .
O39 Mo18 O50 86.2(4) . .
O52 Mo18 O50 84.1(4) . .
O20 Mo18 O50 69.3(3) . .
O69 Mo18 O44 88.5(4) . .
O39 Mo18 O44 165.2(4) . .
O52 Mo18 O44 84.8(4) . .
O20 Mo18 O44 67.9(3) . .
O50 Mo18 O44 82.4(3) . .
O47 Sr1 O9 83.7(3) . .
O47 Sr1 O25 65.3(3) . .
O9 Sr1 O25 117.6(3) . .
O47 Sr1 O61 116.2(3) . .
O9 Sr1 O61 64.9(3) . .
O25 Sr1 O61 81.7(3) . .
O47 Sr1 O33 170.6(3) . .
O9 Sr1 O33 101.4(3) . .
O25 Sr1 O33 118.0(3) . .
O61 Sr1 O33 73.2(3) . .
O47 Sr1 O41 73.3(3) . .
O9 Sr1 O41 119.8(3) . .
O25 Sr1 O41 101.9(3) . .
O61 Sr1 O41 170.4(3) . .
O33 Sr1 O41 97.3(3) . .
O47 Sr1 O22 101.6(3) . .
O9 Sr1 O22 169.7(3) . .
O25 Sr1 O22 72.8(3) . .
O61 Sr1 O22 119.2(3) . .
O33 Sr1 O22 72.2(2) . .
O41 Sr1 O22 54.6(2) . .
O47 Sr1 O38 120.1(3) . .
O9 Sr1 O38 72.5(3) . .
O25 Sr1 O38 169.7(3) . .
O61 Sr1 O38 102.1(3) . .
O33 Sr1 O38 55.2(2) . .
O41 Sr1 O38 72.9(2) . .
O22 Sr1 O38 97.1(2) . .
O47 Sr1 O18 58.4(3) . .
O9 Sr1 O18 57.8(3) . .
O25 Sr1 O18 59.8(3) . .
O61 Sr1 O18 57.7(3) . .
O33 Sr1 O18 130.9(3) . .
O41 Sr1 O18 131.8(3) . .
O22 Sr1 O18 132.5(3) . .
O38 Sr1 O18 130.3(3) . .
O47 Sr1 P2 88.5(2) . .
O9 Sr1 P2 146.1(2) . .
O25 Sr1 P2 88.3(2) . .
O61 Sr1 P2 145.6(2) . .
O33 Sr1 P2 82.90(19) . .
O41 Sr1 P2 27.42(18) . .
O22 Sr1 P2 27.28(18) . .
O38 Sr1 P2 83.25(19) . .
O18 Sr1 P2 140.52(19) . .
O47 Sr1 P1 146.5(2) . .
O9 Sr1 P1 87.9(2) . .
O25 Sr1 P1 144.8(2) . .
O61 Sr1 P1 88.8(2) . .
O33 Sr1 P1 27.80(18) . .
O41 Sr1 P1 83.14(18) . .
O22 Sr1 P1 82.84(18) . .
O38 Sr1 P1 27.49(17) . .
O18 Sr1 P1 138.82(19) . .
P2 Sr1 P1 80.66(8) . .
O47 Sr1 Mo16 83.9(2) . .
O9 Sr1 Mo16 38.01(19) . .
O25 Sr1 Mo16 83.9(2) . .
O61 Sr1 Mo16 37.54(19) . .
O33 Sr1 Mo16 104.99(18) . .
O41 Sr1 Mo16 151.07(18) . .
O22 Sr1 Mo16 150.60(18) . .
O38 Sr1 Mo16 105.03(18) . .
O18 Sr1 Mo16 30.31(18) . .
P2 Sr1 Mo16 170.82(7) . .
P1 Sr1 Mo16 108.52(7) . .
O38 P1 O43 111.2(5) . .
O38 P1 O33 107.3(5) . .
O43 P1 O33 111.1(5) . .
O38 P1 O21 109.9(5) . .
O43 P1 O21 107.2(5) . .
O33 P1 O21 110.0(4) . .
O38 P1 Sr1 54.4(3) . .
O43 P1 Sr1 123.6(3) . .
O33 P1 Sr1 53.1(3) . .
O21 P1 Sr1 129.2(3) . .
O22 P2 O41 107.6(5) . .
O22 P2 O10 111.6(5) . .
O41 P2 O10 110.7(5) . .
O22 P2 O29 109.5(5) . .
O41 P2 O29 110.0(5) . .
O10 P2 O29 107.3(5) . .
O22 P2 Sr1 54.6(3) . .
O41 P2 Sr1 53.3(3) . .
O10 P2 Sr1 123.9(3) . .
O29 P2 Sr1 128.8(4) . .
O68 P3 O9 112.1(5) . .
O68 P3 O31 108.3(5) . .
O9 P3 O31 109.3(5) . .
O68 P3 O30 110.3(5) . .
O9 P3 O30 107.1(5) . .
O31 P3 O30 109.6(5) . .
O61 P4 O32 110.8(5) . .
O61 P4 O17 108.2(5) . .
O32 P4 O17 110.6(5) . .
O61 P4 O55 63.7(6) . .
O32 P4 O55 87.2(6) . .
O17 P4 O55 162.2(7) . .
O45 P5 O25 110.8(5) . .
O45 P5 O50 111.2(5) . .
O25 P5 O50 106.8(5) . .
O45 P5 O40 84.1(8) . .
O25 P5 O40 72.0(7) . .
O50 P5 O40 163.4(7) . .
O68 Mn1 O76 89.7(5) . .
O68 Mn1 O48 90.9(4) . .
O76 Mn1 O48 177.0(6) . .
O68 Mn1 O74 166.1(5) . .
O76 Mn1 O74 84.9(6) . .
O48 Mn1 O74 95.2(4) . .
O68 Mn1 O75 87.8(4) . .
O76 Mn1 O75 95.8(6) . .
O48 Mn1 O75 87.2(5) . .
O74 Mn1 O75 80.0(5) . .
O68 Mn1 N16 100.8(5) . .
O76 Mn1 N16 92.5(6) . .
O48 Mn1 N16 84.5(5) . .
O74 Mn1 N16 92.2(5) . .
O75 Mn1 N16 168.1(6) . .
O65 P6 O47 111.7(6) . .
O65 P6 O26 108.8(5) . .
O47 P6 O26 108.3(5) . .
O65 P6 O44 111.2(5) . .
O47 P6 O44 106.1(5) . .
O26 P6 O44 110.7(5) . .
O65 P6 Sr1 142.3(4) . .
O47 P6 Sr1 32.3(3) . .
O26 P6 Sr1 84.6(3) . .
O44 P6 Sr1 95.3(3) . .
Mo10 O1 Mo4 173.5(5) . .
Mo13 O2 Mo11 158.5(5) . .
Mo11 O3 Mo2 168.2(5) . .
Mo2 O4 Mo6 157.7(5) . .
Mo1 O5 Mo2 148.3(5) . .
Mo8 O6 Mo4 158.3(5) . .
Mo13 O7 Mo6 172.8(5) . .
Mo3 O8 Mo11 148.7(5) . .
P3 O9 Mo16 127.4(5) . .
P3 O9 Sr1 129.9(5) . .
Mo16 O9 Sr1 96.9(3) . .
P2 O10 Mo13 128.2(5) . .
P2 O10 Mo10 129.4(5) . .
Mo13 O10 Mo10 94.9(3) . .
Mo5 O11 Mo4 140.9(5) . .
Mo8 O12 Mo9 170.2(5) . .
Mo5 O13 Mo6 139.0(5) . .
Mo10 O14 Mo9 159.1(5) . .
Mo14 O15 Mo8 148.7(5) . .
P4 O17 Mo1 135.6(5) . .
P4 O17 Mo12 122.5(5) . .
Mo1 O17 Mo12 99.3(3) . .
Mo16 O18 Mo15 165.3(5) . .
Mo16 O18 Sr1 98.3(4) . .
Mo15 O18 Sr1 96.1(3) . .
Mo7 O20 Mo18 112.9(4) . .
Mo7 O20 Mo3 117.4(4) . .
Mo18 O20 Mo3 110.9(4) . .
P1 O21 Mo1 127.2(4) . .
P1 O21 Mo14 126.2(4) . .
Mo1 O21 Mo14 93.0(3) . .
P1 O21 Mo5 120.2(5) . .
Mo1 O21 Mo5 89.9(3) . .
Mo14 O21 Mo5 89.5(3) . .
P2 O22 Mo11 130.6(5) . .
P2 O22 Sr1 98.1(4) . .
Mo11 O22 Sr1 131.0(3) . .
Mo4 O23 Mo6 120.2(4) . .
Mo17 O24 Mo10 141.6(5) . .
P5 O25 Mo15 127.4(5) . .
P5 O25 Sr1 128.1(5) . .
Mo15 O25 Sr1 97.1(3) . .
P6 O26 Mo9 137.2(6) . .
Mo1 O27 Mo14 116.5(4) . .
Mo1 O27 Mo12 111.1(4) . .
Mo14 O27 Mo12 111.4(4) . .
P2 O29 Mo3 126.7(5) . .
P2 O29 Mo7 125.8(5) . .
Mo3 O29 Mo7 93.5(3) . .
P2 O29 Mo17 120.2(5) . .
Mo3 O29 Mo17 90.4(3) . .
Mo7 O29 Mo17 89.7(3) . .
P3 O30 Mo14 135.9(5) . .
P3 O30 Mo12 121.9(5) . .
Mo14 O30 Mo12 100.0(3) . .
P3 O31 Mo8 136.2(5) . .
P4 O32 Mo2 135.1(5) . .
P1 O33 Mo2 128.4(5) . .
P1 O33 Sr1 99.1(4) . .
Mo2 O33 Sr1 132.1(3) . .
Mo13 O34 Mo10 121.1(5) . .
Mo17 O36 Mo13 137.3(5) . .
Mo3 O37 Mo17 123.5(5) . .
P1 O38 Mo8 130.7(5) . .
P1 O38 Sr1 98.1(4) . .
Mo8 O38 Sr1 130.9(3) . .
P2 O41 Mo9 130.4(5) . .
P2 O41 Sr1 99.3(4) . .
Mo9 O41 Sr1 129.9(4) . .
Mo1 O42 Mo5 123.7(4) . .
P1 O43 Mo6 129.7(5) . .
P1 O43 Mo4 128.2(5) . .
Mo6 O43 Mo4 94.1(3) . .
P6 O44 Mo7 134.9(5) . .
P6 O44 Mo18 123.4(5) . .
Mo7 O44 Mo18 99.2(4) . .
P5 O45 Mo11 135.4(5) . .
P6 O47 Mo15 126.5(5) . .
P6 O47 Sr1 129.1(5) . .
Mo15 O47 Sr1 98.3(3) . .
Mo16 O48 Mn1 139.8(5) . .
P5 O50 Mo3 135.0(5) . .
P5 O50 Mo18 123.3(5) . .
Mo3 O50 Mo18 98.8(3) . .
Mo18 O52 Mo15 155.1(5) . .
Mo7 O53 Mo17 124.2(5) . .
P4 O61 Mo16 129.4(5) . .
P4 O61 Sr1 126.7(5) . .
Mo16 O61 Sr1 96.5(3) . .
Mo14 O62 Mo5 123.9(4) . .
P3 O68 Mn1 136.9(6) . .
Mo7 O70 Mo9 147.1(5) . .
N5 N1 C10 111.6(12) . .
Mo12 O73 Mo16 157.1(5) . .
C27 N2 C8 102.0(12) . .
C8 N3 N21 102.8(11) 2_667 .
C7 N4 C13 103.1(12) . .
N1 N5 C21 101.9(12) . .
C16 N6 N13 111.3(12) . .
C16 N6 H6 124.3 . .
N13 N6 H6 124.3 . .
C4 N7 C19 102.0(15) . .
C18 C3 N37 122.0(15) . .
C18 C3 H3 119.0 . .
N37 C3 H3 119.0 . .
C16 N9 C1 101.9(12) . .
C25 C23 N38 121.1(15) . .
C25 C23 H23 119.5 . .
N38 C23 H23 119.5 . .
C21 N11 C10 102.7(13) . .
N13 C1 N9 111.6(13) . .
N13 C1 C27 126.1(15) . .
N9 C1 C27 122.3(14) . .
C17 N12 C11 100.6(14) . .
N6 N13 C1 103.4(12) . .
C3 N37 C5 118.4(16) . .
C3 N37 H37A 120.8 . .
C5 N37 H37A 120.8 . .
C18 N8 C6 122.0(16) . .
C18 N8 H8A 119.0 . .
C6 N8 H8A 119.0 . .
N7 C4 N19 114.2(15) . .
N7 C4 C10 120.6(15) . .
N19 C4 C10 125.0(15) . .
N37 C5 C6 120.8(15) . .
N37 C5 H5 119.6 . .
C6 C5 H5 119.6 . .
C13 N14 N18 105.5(13) . .
N8 C6 C8 122.4(14) . .
N8 C6 C5 114.3(14) . .
C8 C6 C5 123.3(14) . .
N18 C7 N4 113.5(14) . .
N18 C7 C17 122.4(15) . .
N4 C7 C17 124.1(14) . .
N3 C8 C6 118.9(14) 2_667 .
N3 C8 N2 114.3(13) 2_667 .
C6 C8 N2 126.6(14) . .
N10 C9 C15 119.5(15) . .
N10 C9 C21 121.6(15) . .
C15 C9 C21 118.8(14) . .
Mn1 O74 H74 109.5 . .
Mn1 O75 H75 109.5 . .
N1 C10 N11 109.9(13) . .
N1 C10 C4 122.3(15) . .
N11 C10 C4 127.8(15) . .
C19 N15 N19 114.5(15) . .
C19 N15 H15 122.8 . .
N19 N15 H15 122.8 . .
N20 C11 N12 112.8(15) . .
N20 C11 H11 123.6 . .
N12 C11 H11 123.6 . .
C20 C12 N17 118.7(14) . .
C20 C12 C13 121.8(14) . .
N17 C12 C13 119.4(13) . .
N14 C13 N4 112.2(14) . .
N14 C13 C12 121.2(14) . .
N4 C13 C12 126.6(14) . .
N20 N16 C17 104.1(14) . .
N20 N16 Mn1 114.3(12) . .
C17 N16 Mn1 141.5(12) . .
C26 C24 N40 123.2(15) . .
C26 C24 H24 118.4 . .
N40 C24 H24 118.4 . .
C23 N38 C15 119.5(15) . .
C23 N38 H38A 120.3 . .
C15 N38 H38A 120.3 . .
C9 C15 N38 118.6(15) . .
C9 C15 H15A 120.7 . .
N38 C15 H15A 120.7 . .
N6 C16 N9 111.8(14) . .
N6 C16 H16 124.1 . .
N9 C16 H16 124.1 . .
N12 C17 N16 114.5(14) . .
N12 C17 C7 119.2(15) . .
N16 C17 C7 126.0(15) . .
C7 N18 N14 105.7(14) . .
C3 C18 N8 122.4(16) . .
C3 C18 H18 118.8 . .
N8 C18 H18 118.8 . .
N15 C19 N7 107.3(16) . .
N15 C19 H19 126.3 . .
N7 C19 H19 126.3 . .
N40 C20 C12 119.3(15) 2_756 .
N40 C20 H20 120.4 2_756 .
C12 C20 H20 120.4 . .
N11 C21 N5 113.9(13) . .
N11 C21 C9 126.3(15) . .
N5 C21 C9 119.7(14) . .
C20 N40 C24 120.7(15) 2_756 .
C20 N40 H40A 119.6 2_756 .
C24 N40 H40A 119.7 . .
C9 N10 C25 119.9(15) . .
C9 N10 H10A 120.1 . .
C25 N10 H10A 120.1 . .
Mn1 O76 H76 109.5 . .
N15 N19 C4 101.6(15) . .
C26 N17 C12 118.8(15) 2_756 .
C26 N17 H17A 120.5 2_756 .
C12 N17 H17A 120.6 . .
C23 C25 N10 121.2(15) . .
C23 C25 H25 119.4 . .
N10 C25 H25 119.4 . .
C11 N20 N16 107.9(16) . .
C11 N20 H20A 126.1 . .
N16 N20 H20A 126.0 . .
C24 C26 N17 119.1(18) . 2_756
C24 C26 H26 120.4 . .
N17 C26 H26 120.5 2_756 .
C27 N21 N3 108.6(12) 2_667 .
N21 C27 N2 112.1(13) 2_667 .
N21 C27 C1 118.9(14) 2_667 .
N2 C27 C1 128.9(14) . .
H4WA O4W H4WB 120.0 . .
N25 N22 C28 113.3(19) . .
N25 N22 H22A 123.3 . .
C28 N22 H22A 123.4 . .
C28 N23 C30 97(2) . .
C38 N24 C33 107(3) . .
N22 N25 C30 110(2) . .
H1WA O1W H1WB 120.0 . .
C44 C40 N26 118(3) . .
C44 C40 H40 120.8 . .
N26 C40 H40 120.7 . .
H7WA O7W H7WB 120.0 . .
N22 C28 N23 111(2) . .
N22 C28 H28 124.7 . .
N23 C28 H28 124.7 . .
C41 N27 N28 114(3) . .
C36 C29 N28 127(3) . .
C36 C29 N29 125(3) . .
N28 C29 N29 108(2) . .
N27 N28 C29 105(2) . .
N25 C30 C38 137(3) . .
N25 C30 N23 109(2) . .
C38 C30 N23 114(3) . .
H5WA O5W H5WB 120.0 . .
C41 N29 C29 104(3) . .
C32 C31 N26 116(3) . .
C32 C31 H31 121.9 . .
N26 C31 H31 121.9 . .
H6WA O6W H6WB 120.0 . .
C34 N30 C42 102(3) . .
N36 C32 C33 115(3) . .
N36 C32 C31 126(3) . .
C33 C32 C31 119(3) . .
N24 C33 C32 139(3) . .
N24 C33 N34 99(2) . .
C32 C33 N34 122(3) . .
N30 C34 C41 127(3) . .
N30 C34 N31 116(3) . .
C41 C34 N31 117(3) . .
C36 N39 C45 127(3) . .
C36 N39 H39A 116.7 . .
C45 N39 H39A 116.7 . .
N39 C36 C29 119(3) . .
N39 C36 C39 119(3) . .
C29 C36 C39 122(3) . .
H2WA O2W H2WB 120.0 . .
C39 N35 C37 111(3) . .
C39 N35 H35A 124.5 . .
C37 N35 H35A 124.7 . .
N32 N31 C34 105(3) . .
N24 C38 N33 118(3) . .
N24 C38 C30 127(3) . .
N33 C38 C30 114(2) . .
N24 C38 N34 74.4(19) . .
N33 C38 N34 44.5(13) . .
C30 C38 N34 157(2) . .
N35 C39 C36 125(3) . .
N35 C39 H39 117.8 . .
C36 C39 H39 117.4 . .
N31 N32 C42 105(3) . .
N31 N32 H32 127.2 . .
C42 N32 H32 127.3 . .
C40 N26 C31 122(3) . .
C40 N26 H26A 119.1 . .
C31 N26 H26A 119.1 . .
C38 N33 N34 92(2) . .
N27 C41 N29 109(3) . .
N27 C41 C34 128(3) . .
N29 C41 C34 123(3) . .
N32 C42 N30 112(3) . .
N32 C42 H42 124.1 . .
N30 C42 H42 123.8 . .
C33 N34 N33 122(3) . .
C33 N34 C38 79.4(18) . .
N33 N34 C38 43.8(13) . .
H3WA O3W H3WB 120.0 . .
C32 N36 C44 116(3) . .
C32 N36 H36A 121.8 . .
C44 N36 H36A 121.9 . .
C40 C44 N36 121(3) . .
C40 C44 H44 119.5 . .
N36 C44 H44 119.6 . .
H8WA O8W H8WB 120.0 . .
C45 C37 N35 126(3) . .
C45 C37 H37 116.8 . .
N35 C37 H37 117.0 . .
N39 C45 C37 113(3) . .
N39 C45 H45 123.7 . .
C37 C45 H45 123.6 . .

loop_
_geom_bond_atom_site_label_1
_geom_bond_atom_site_label_2
_geom_bond_distance
_geom_bond_site_symmetry_2
Mo1 O51 1.705(9) .
Mo1 O42 1.795(9) .
Mo1 O5 1.810(8) .
Mo1 O27 2.059(9) .
Mo1 O17 2.154(9) .
Mo1 O21 2.416(8) .
Mo2 O66 1.696(8) .
Mo2 O3 1.883(8) .
Mo2 O4 1.892(9) .
Mo2 O5 2.030(8) .
Mo2 O32 2.063(9) .
Mo2 O33 2.219(8) .
Mo3 O56 1.701(9) .
Mo3 O8 1.788(8) .
Mo3 O37 1.809(9) .
Mo3 O20 2.080(9) .
Mo3 O50 2.149(9) .
Mo3 O29 2.412(8) .
Mo4 O54 1.697(9) .
Mo4 O1 1.903(8) .
Mo4 O6 1.904(8) .
Mo4 O23 1.925(9) .
Mo4 O11 2.065(8) .
Mo4 O43 2.324(8) .
Mo5 O16 1.698(9) .
Mo5 O11 1.811(8) .
Mo5 O13 1.814(8) .
Mo5 O62 2.105(9) .
Mo5 O42 2.111(9) .
Mo5 O21 2.463(8) .
Mo6 O59 1.694(9) .
Mo6 O7 1.897(9) .
Mo6 O4 1.911(8) .
Mo6 O23 1.963(8) .
Mo6 O13 2.097(8) .
Mo6 O43 2.280(8) .
Mo7 O63 1.697(10) .
Mo7 O70 1.813(9) .
Mo7 O53 1.813(10) .
Mo7 O20 2.045(9) .
Mo7 O44 2.123(9) .
Mo7 O29 2.425(8) .
Mo8 O19 1.704(9) .
Mo8 O12 1.876(8) .
Mo8 O6 1.897(9) .
Mo8 O15 2.044(8) .
Mo8 O31 2.046(9) .
Mo8 O38 2.213(8) .
Mo9 O67 1.701(8) .
Mo9 O12 1.881(8) .
Mo9 O14 1.908(9) .
Mo9 O26 2.045(9) .
Mo9 O70 2.051(9) .
Mo9 O41 2.231(8) .
Mo10 O57 1.690(9) .
Mo10 O1 1.870(8) .
Mo10 O14 1.877(9) .
Mo10 O34 1.951(9) .
Mo10 O24 2.112(8) .
Mo10 O10 2.309(8) .
Mo11 O35 1.680(8) .
Mo11 O3 1.868(8) .
Mo11 O2 1.902(9) .
Mo11 O8 2.050(8) .
Mo11 O45 2.052(9) .
Mo11 O22 2.234(8) .
Mo12 O64 1.691(9) .
Mo12 O60 1.717(9) .
Mo12 O73 1.827(9) .
Mo12 O27 2.082(9) .
Mo12 O17 2.325(9) .
Mo12 O30 2.348(9) .
Mo13 O46 1.691(9) .
Mo13 O7 1.862(9) .
Mo13 O2 1.902(9) .
Mo13 O34 1.944(8) .
Mo13 O36 2.104(9) .
Mo13 O10 2.296(9) .
Mo14 O28 1.687(9) .
Mo14 O15 1.786(8) .
Mo14 O62 1.797(9) .
Mo14 O27 2.076(8) .
Mo14 O30 2.134(9) .
Mo14 O21 2.432(8) .
Mo15 O72 1.717(10) .
Mo15 O71 1.724(10) .
Mo15 O52 1.969(9) .
Mo15 O18 1.987(9) .
Mo15 O47 2.246(9) .
Mo15 O25 2.255(9) .
Mo15 Sr1 3.657(2) .
Mo16 O58 1.738(9) .
Mo16 O48 1.747(10) .
Mo16 O18 1.851(9) .
Mo16 O73 2.042(9) .
Mo16 O61 2.225(9) .
Mo16 O9 2.251(9) .
Mo16 Sr1 3.629(2) .
Mo17 O49 1.703(10) .
Mo17 O24 1.801(8) .
Mo17 O36 1.848(9) .
Mo17 O53 2.074(10) .
Mo17 O37 2.105(9) .
Mo17 O29 2.450(9) .
Mo18 O69 1.694(10) .
Mo18 O39 1.718(9) .
Mo18 O52 1.866(10) .
Mo18 O20 2.056(10) .
Mo18 O50 2.336(8) .
Mo18 O44 2.362(9) .
Sr1 O47 2.580(8) .
Sr1 O9 2.590(8) .
Sr1 O25 2.613(9) .
Sr1 O61 2.627(9) .
Sr1 O33 2.662(8) .
Sr1 O41 2.665(8) .
Sr1 O22 2.701(8) .
Sr1 O38 2.701(8) .
Sr1 O18 2.867(9) .
Sr1 P2 3.281(3) .
Sr1 P1 3.287(3) .
P1 O38 1.533(8) .
P1 O43 1.539(9) .
P1 O33 1.553(8) .
P1 O21 1.573(8) .
P2 O22 1.519(8) .
P2 O41 1.531(9) .
P2 O10 1.540(9) .
P2 O29 1.587(9) .
P3 O68 1.516(10) .
P3 O9 1.543(9) .
P3 O31 1.562(9) .
P3 O30 1.591(9) .
P4 O61 1.541(9) .
P4 O32 1.546(9) .
P4 O17 1.576(9) .
P4 O55 1.853(13) .
P5 O45 1.540(9) .
P5 O25 1.541(9) .
P5 O50 1.581(9) .
P5 O40 1.897(16) .
Mn1 O68 2.145(10) .
Mn1 O76 2.183(15) .
Mn1 O48 2.209(10) .
Mn1 O74 2.210(13) .
Mn1 O75 2.261(12) .
Mn1 N16 2.342(15) .
P6 O65 1.510(10) .
P6 O47 1.537(9) .
P6 O26 1.549(9) .
P6 O44 1.592(10) .
N1 N5 1.320(17) .
N1 C10 1.35(2) .
N2 C27 1.340(19) .
N2 C8 1.402(18) .
N3 C8 1.330(19) 2_667
N3 N21 1.407(16) .
N4 C7 1.342(19) .
N4 C13 1.351(19) .
N5 C21 1.39(2) .
N6 C16 1.29(2) .
N6 N13 1.353(18) .
N6 H6 0.8600 .
N7 C4 1.34(2) .
N7 C19 1.40(2) .
C3 C18 1.28(2) .
C3 N37 1.36(2) .
C3 H3 0.9300 .
N9 C16 1.373(18) .
N9 C1 1.39(2) .
C23 C25 1.29(2) .
C23 N38 1.36(2) .
C23 H23 0.9300 .
N11 C21 1.34(2) .
N11 C10 1.35(2) .
C1 N13 1.38(2) .
C1 C27 1.42(2) .
N12 C17 1.32(2) .
N12 C11 1.38(2) .
N37 C5 1.40(2) .
N37 H37A 0.8600 .
N8 C18 1.37(2) .
N8 C6 1.39(2) .
N8 H8A 0.8600 .
C4 N19 1.35(2) .
C4 C10 1.45(2) .
C5 C6 1.44(2) .
C5 H5 0.9300 .
N14 C13 1.34(2) .
N14 N18 1.40(2) .
C6 C8 1.40(2) .
C7 N18 1.31(2) .
C7 C17 1.48(2) .
C8 N3 1.330(19) 2_667
C9 N10 1.33(2) .
C9 C15 1.39(2) .
C9 C21 1.47(2) .
O74 H74 0.8200 .
O75 H75 0.8200 .
N15 C19 1.29(2) .
N15 N19 1.32(2) .
N15 H15 0.8600 .
C11 N20 1.31(2) .
C11 H11 0.9300 .
C12 C20 1.37(2) .
C12 N17 1.45(2) .
C12 C13 1.48(2) .
N16 N20 1.34(2) .
N16 C17 1.37(2) .
C24 C26 1.31(2) .
C24 N40 1.37(2) .
C24 H24 0.9300 .
N38 C15 1.39(2) .
N38 H38A 0.8600 .
C15 H15A 0.9300 .
C16 H16 0.9300 .
C18 H18 0.9300 .
C19 H19 0.9300 .
C20 N40 1.35(2) 2_756
C20 H20 0.9300 .
N40 C20 1.35(2) 2_756
N40 H40A 0.8600 .
N10 C25 1.40(2) .
N10 H10A 0.8600 .
O76 H76 0.8200 .
N17 C26 1.38(2) 2_756
N17 H17A 0.8600 .
C25 H25 0.9300 .
N20 H20A 0.8600 .
C26 N17 1.38(2) 2_756
C26 H26 0.9300 .
N21 C27 1.339(19) 2_667
C27 N21 1.339(19) 2_667
O4W H4WA 0.8501 .
O4W H4WB 0.8499 .
N22 N25 1.319(9) .
N22 C28 1.35(3) .
N22 H22A 0.8600 .
N23 C28 1.45(3) .
N23 C30 1.61(4) .
N24 C38 1.349(17) .
N24 C33 1.352(17) .
N25 C30 1.32(3) .
O1W H1WA 0.8501 .
O1W H1WB 0.8501 .
C40 C44 1.21(4) .
C40 N26 1.41(3) .
C40 H40 0.9300 .
O7W H7WA 0.8501 .
O7W H7WB 0.8500 .
C28 H28 0.9300 .
N27 C41 1.31(3) .
N27 N28 1.312(9) .
C29 C36 1.359(10) .
C29 N28 1.41(3) .
C29 N29 1.44(4) .
C30 C38 1.41(4) .
O5W H5WA 0.8500 .
O5W H5WB 0.8500 .
N29 C41 1.37(3) .
C31 C32 1.37(4) .
C31 N26 1.46(4) .
C31 H31 0.9300 .
O6W H6WA 0.8502 .
O6W H6WB 0.8500 .
N30 C34 1.24(3) .
N30 C42 1.43(3) .
C32 N36 1.19(3) .
C32 C33 1.365(10) .
C33 N34 1.367(17) .
C34 C41 1.40(4) .
C34 N31 1.44(4) .
N39 C36 1.31(3) .
N39 C45 1.41(3) .
N39 H39A 0.8600 .
C36 C39 1.44(4) .
O2W H2WA 0.8500 .
O2W H2WB 0.8499 .
N35 C39 1.42(3) .
N35 C37 1.47(3) .
N35 H35A 0.8600 .
N31 N32 1.35(4) .
C38 N33 1.360(17) .
C38 N34 1.96(4) .
C39 H39 0.9300 .
N32 C42 1.37(4) .
N32 H32 0.8600 .
N26 H26A 0.8600 .
N33 N34 1.378(17) .
C42 H42 0.9300 .
O3W H3WA 0.8499 .
O3W H3WB 0.8500 .
N36 C44 1.66(4) .
N36 H36A 0.8600 .
C44 H44 0.9300 .
O8W H8WA 0.8500 .
O8W H8WB 0.8502 .
C37 C45 1.47(4) .
C37 H37 0.9300 .
C45 H45 0.9300 .

loop_
_geom_hbond_atom_site_label_D
_geom_hbond_atom_site_label_H
_geom_hbond_atom_site_label_A
_geom_hbond_distance_DH
_geom_hbond_distance_HA
_geom_hbond_distance_DA
_geom_hbond_angle_DHA
_geom_hbond_site_symmetry_A
N6 H6 O36 0.86 2.03 2.873(15) 168.2 2_666
N6 H6 O37 0.86 2.57 3.074(16) 118.6 2_666
O74 H74 N11 0.82 2.38 2.782(18) 110.7 1_545
N40 H40A O6 0.86 2.66 3.347(18) 138.0 1_655
N10 H10A O35 0.86 2.73 3.548(18) 159.6 2_665
N17 H17A N29 0.86 2.69 3.45(3) 148.8 1_645
O4W H4WA O19 0.85 2.34 2.974(19) 131.7 2_656
O4W H4WB O54 0.85 2.17 2.82(2) 132.8 1_655
N22 H22A O58 0.86 2.00 2.841(18) 164.8 2_656
O5W H5WA O57 0.85 2.93 3.40(2) 117.3 1_655
O6W H6WA N31 0.85 2.33 3.17(4) 176.6 1_655
O6W H6WB O74 0.85 3.07 3.26(3) 95.8 1_565
O2W H2WA O19 0.85 2.77 3.19(2) 112.8 2_656
O2W H2WB O57 0.85 2.35 3.17(2) 164.4 1_655
N35 H35A N2 0.86 2.58 3.27(3) 137.3 2_666
O3W H3WB O34 0.85 2.32 3.02(2) 140.5 1_655
O8W H8WA N34 0.85 2.36 2.91(4) 123.7 2_666
O75 H75 O60 0.82 2.53 2.926(17) 110.7 .
O3W H3WA O2W 0.85 2.64 3.48(3) 169.8 .
N20 H20A O9 0.86 2.59 3.41(2) 159.7 .
O4W H4WB O2W 0.85 2.64 3.05(3) 111.2 .
O5W H5WB N15 0.85 2.11 2.86(3) 147.2 .

loop_
_platon_squeeze_void_nr
_platon_squeeze_void_average_x
_platon_squeeze_void_average_y
_platon_squeeze_void_average_z
_platon_squeeze_void_volume
_platon_squeeze_void_count_electrons
1 0.500 0.462 0.500 1062.1 564.7
2 0.420 0.705 0.993 50.7 18.0
3 0.579 0.295 0.007 50.7 14.9
